data_7714058
loop_
_publ_author_name
'Gillespie, Angus A.'
'Roemer, Max'
'Jago, David'
'Sobolev, Alexandre N.'
'Nealon, Gareth L.'
'Spackman, Peter R.'
'Moggach, Stephen A.'
'Koutsantonis, George'

_publ_section_title
;
 Functionalised organometallic photoswitches containing dihydropyrene
 units
;
_journal_name_full 'Dalton Transactions'
_journal_paper_doi 10.1039/D3DT02505E
_journal_year 2023
_chemical_formula_moiety 'C56 H62'
_chemical_formula_sum 'C56 H62'
_chemical_formula_weight 735.05
_space_group_crystal_system monoclinic
_space_group_IT_number 14
_space_group_name_Hall '-P 2yn'
_space_group_name_H-M_alt 'P 1 21/n 1'
_atom_sites_solution_hydrogens geom
_audit_creation_method SHELXL-2018/3
_audit_update_record
;
2023-06-30 deposited with the CCDC.	2023-09-26 downloaded from the CCDC.
;
_cell_angle_alpha 90
_cell_angle_beta 101.938(1)
_cell_angle_gamma 90
_cell_formula_units_Z 2
_cell_length_a 9.6557(2)
_cell_length_b 12.9547(2)
_cell_length_c 18.6848(3)
_cell_measurement_reflns_used 14814
_cell_measurement_temperature 100(2)
_cell_measurement_theta_max 32.187
_cell_measurement_theta_min 2.332
_cell_volume 2286.67(7)
_computing_cell_refinement 'CrysAlisPro 1.171.39.46 (Rigaku OD, 2018)'
_computing_data_collection 'CrysAlisPro 1.171.39.46 (Rigaku OD, 2018)'
_computing_data_reduction 'CrysAlisPro 1.171.39.46 (Rigaku OD, 2018)'
_computing_molecular_graphics 'X-Seed v. 4.0 (Barbour, 2001)'
_computing_publication_material 'SHELXL-2018/3 (Sheldrick, 2015)'
_computing_structure_refinement 'SHELXL-2018/3 (Sheldrick, 2015)'
_computing_structure_solution 'SHELXT-2015/1 (Sheldrick, 2015)'
_diffrn_ambient_temperature 100(2)
_diffrn_detector 'CCD plate'
_diffrn_detector_area_resol_mean 10.4738
_diffrn_detector_type Ruby
_diffrn_measured_fraction_theta_full 1.000
_diffrn_measured_fraction_theta_max 0.947
_diffrn_measurement_device 'four-circle diffractometer'
_diffrn_measurement_device_type 'Oxford Diffraction Gemini-R Ultra'
_diffrn_measurement_method '\w scans'
_diffrn_orient_matrix_type 'CrysAlisPro convention (1999,Acta A55,543-557)'
_diffrn_orient_matrix_UB_11 0.0678775
_diffrn_orient_matrix_UB_12 -0.0014336
_diffrn_orient_matrix_UB_13 -0.0089300
_diffrn_orient_matrix_UB_21 0.0007604
_diffrn_orient_matrix_UB_22 0.0547146
_diffrn_orient_matrix_UB_23 -0.0014850
_diffrn_orient_matrix_UB_31 0.0320302
_diffrn_orient_matrix_UB_32 0.0018265
_diffrn_orient_matrix_UB_33 0.0377305
_diffrn_radiation_monochromator graphite
_diffrn_radiation_type MoK\a
_diffrn_radiation_wavelength 0.71073
_diffrn_reflns_av_R_equivalents 0.0305
_diffrn_reflns_av_unetI/netI 0.0250
_diffrn_reflns_Laue_measured_fraction_full 1.000
_diffrn_reflns_Laue_measured_fraction_max 0.947
_diffrn_reflns_limit_h_max 13
_diffrn_reflns_limit_h_min -14
_diffrn_reflns_limit_k_max 19
_diffrn_reflns_limit_k_min -19
_diffrn_reflns_limit_l_max 27
_diffrn_reflns_limit_l_min -28
_diffrn_reflns_number 49463
_diffrn_reflns_point_group_measured_fraction_full 1.000
_diffrn_reflns_point_group_measured_fraction_max 0.947
_diffrn_reflns_theta_full 25.242
_diffrn_reflns_theta_max 32.757
_diffrn_reflns_theta_min 1.927
_diffrn_source 'fine-focus sealed X-ray tube'
_diffrn_source_type 'Enhance (Mo) X-ray Source'
_exptl_absorpt_coefficient_mu 0.060
_exptl_absorpt_correction_T_max 1.0
_exptl_absorpt_correction_T_min 0.97823
_exptl_absorpt_correction_type multi-scan
_exptl_absorpt_process_details
;
CrysAlisPro 1.171.39.46 (Rigaku Oxford Diffraction, 2018)
Empirical absorption correction using spherical harmonics,
 implemented in SCALE3 ABSPACK scaling algorithm.
;
_exptl_crystal_colour black
_exptl_crystal_density_diffrn 1.068
_exptl_crystal_description rhombohedron
_exptl_crystal_F_000 796
_exptl_crystal_size_max 0.402
_exptl_crystal_size_mid 0.284
_exptl_crystal_size_min 0.197
_refine_diff_density_max 0.710
_refine_diff_density_min -0.169
_refine_diff_density_rms 0.043
_refine_ls_extinction_method none
_refine_ls_goodness_of_fit_ref 1.002
_refine_ls_hydrogen_treatment constr
_refine_ls_matrix_type full
_refine_ls_number_parameters 300
_refine_ls_number_reflns 8016
_refine_ls_number_restraints 0
_refine_ls_restrained_S_all 1.002
_refine_ls_R_factor_all 0.0791
_refine_ls_R_factor_gt 0.0547
_refine_ls_shift/su_max 0.000
_refine_ls_shift/su_mean 0.000
_refine_ls_structure_factor_coef Fsqd
_refine_ls_weighting_details 'w=1/[\s^2^(Fo^2^)+(0.0450P)^2^+0.8800P] where P=(Fo^2^+2Fc^2^)/3'
_refine_ls_weighting_scheme calc
_refine_ls_wR_factor_gt 0.1229
_refine_ls_wR_factor_ref 0.1357
_reflns_Friedel_coverage 0.000
_reflns_number_gt 5836
_reflns_number_total 8016
_reflns_threshold_expression 'I > 2\s(I)'
_cod_data_source_file d3dt02505e2.cif
_cod_data_source_block gk532
_cod_original_sg_symbol_H-M 'P 21/n'
_cod_database_code 7714058
_shelx_shelxl_version_number 2018/3
_shelx_space_group_comment
;
The symmetry employed for this shelxl refinement is uniquely defined
by the following loop, which should always be used as a source of
symmetry information in preference to the above space-group names.
They are only intended as comments.
;
_shelx_estimated_absorpt_t_min 0.976
_shelx_estimated_absorpt_t_max 0.988

loop_
_space_group_symop_operation_xyz
'x, y, z'
'-x+1/2, y+1/2, -z+1/2'
'-x, -y, -z'
'x-1/2, -y-1/2, z-1/2'

loop_
_atom_site_label
_atom_site_type_symbol
_atom_site_fract_x
_atom_site_fract_y
_atom_site_fract_z
_atom_site_U_iso_or_equiv
_atom_site_adp_type
_atom_site_occupancy
_atom_site_site_symmetry_order
_atom_site_calc_flag
_atom_site_refinement_flags_posn
_atom_site_refinement_flags_adp
_atom_site_refinement_flags_occupancy
_atom_site_disorder_assembly
_atom_site_disorder_group
C1 C 0.67461(11) 0.34748(8) 0.27429(6) 0.0268(2) Uani 1 1 d . . . . .
H1 H 0.737485 0.394546 0.258442 0.032 Uiso 1 1 calc R U . . .
C2 C 0.72201(11) 0.29262(8) 0.33975(5) 0.0263(2) Uani 1 1 d . . . . .
C3 C 0.62984(11) 0.22264(8) 0.36353(5) 0.02406(19) Uani 1 1 d . . . . .
H3 H 0.662978 0.185547 0.407610 0.029 Uiso 1 1 calc R U . . .
C3A C 0.49285(11) 0.20544(8) 0.32548(5) 0.02287(19) Uani 1 1 d . . . . .
C4 C 0.39868(11) 0.13435(7) 0.34739(5) 0.02125(18) Uani 1 1 d . . . . .
C5 C 0.26090(11) 0.11949(7) 0.30543(5) 0.02236(19) Uani 1 1 d . . . . .
H5 H 0.198714 0.073422 0.322790 0.027 Uiso 1 1 calc R U . . .
C6A C 0.21375(11) 0.17018(8) 0.23961(5) 0.0245(2) Uani 1 1 d . . . . .
C6 C 0.07902(11) 0.15562(8) 0.19632(5) 0.0265(2) Uani 1 1 d . . . . .
H6 H 0.016471 0.108473 0.212366 0.032 Uiso 1 1 calc R U . . .
C7 C 0.03268(11) 0.20773(9) 0.13031(6) 0.0277(2) Uani 1 1 d . . . . .
C8A C 0.26028(11) 0.29884(8) 0.14553(5) 0.0240(2) Uani 1 1 d . . . . .
C8 C 0.12425(11) 0.27925(8) 0.10671(5) 0.0253(2) Uani 1 1 d . . . . .
H8 H 0.091138 0.315524 0.062282 0.030 Uiso 1 1 calc R U . . .
C9 C 0.35376(11) 0.36968(8) 0.12394(5) 0.0245(2) Uani 1 1 d . . . . .
H9 H 0.323689 0.407368 0.079844 0.029 Uiso 1 1 calc R U . . .
C10A C 0.53904(11) 0.33537(8) 0.23187(5) 0.0261(2) Uani 1 1 d . . . . .
C10 C 0.48932(11) 0.38626(8) 0.16532(5) 0.0253(2) Uani 1 1 d . . . . .
H10 H 0.549980 0.433525 0.147916 0.030 Uiso 1 1 calc R U . . .
C11 C 0.42420(17) 0.28177(13) 0.26565(8) 0.0189(3) Uani 0.615(3) 1 d . . P A 1
C12 C 0.32404(17) 0.22217(14) 0.20547(9) 0.0195(3) Uani 0.615(3) 1 d . . P A 1
C13 C 0.4039(2) 0.13763(13) 0.17055(9) 0.0258(4) Uani 0.615(3) 1 d . . P A 1
H13A H 0.448892 0.088949 0.208447 0.039 Uiso 0.615(3) 1 calc R U P A 1
H13B H 0.476531 0.170201 0.148418 0.039 Uiso 0.615(3) 1 calc R U P A 1
H13C H 0.336609 0.100570 0.132820 0.039 Uiso 0.615(3) 1 calc R U P A 1
C14 C 0.3441(2) 0.36561(13) 0.30149(10) 0.0225(4) Uani 0.615(3) 1 d . . P A 1
H14A H 0.296305 0.413511 0.263769 0.034 Uiso 0.615(3) 1 calc R U P A 1
H14B H 0.411990 0.403731 0.338335 0.034 Uiso 0.615(3) 1 calc R U P A 1
H14C H 0.273895 0.332204 0.324852 0.034 Uiso 0.615(3) 1 calc R U P A 1
C11' C 0.4582(3) 0.2387(2) 0.24473(14) 0.0204(6) Uani 0.385(3) 1 d . . P A 2
C12' C 0.3022(3) 0.2686(2) 0.22717(14) 0.0196(6) Uani 0.385(3) 1 d . . P A 2
C13' C 0.2706(4) 0.3594(2) 0.27622(16) 0.0232(6) Uani 0.385(3) 1 d . . P A 2
H13D H 0.290011 0.337352 0.327501 0.035 Uiso 0.385(3) 1 calc R U P A 2
H13E H 0.170932 0.379491 0.261317 0.035 Uiso 0.385(3) 1 calc R U P A 2
H13F H 0.330966 0.418428 0.270665 0.035 Uiso 0.385(3) 1 calc R U P A 2
C14' C 0.4898(3) 0.1472(2) 0.19595(15) 0.0267(7) Uani 0.385(3) 1 d . . P A 2
H14D H 0.590697 0.129838 0.209011 0.040 Uiso 0.385(3) 1 calc R U P A 2
H14E H 0.465202 0.167542 0.144346 0.040 Uiso 0.385(3) 1 calc R U P A 2
H14F H 0.433487 0.087020 0.203899 0.040 Uiso 0.385(3) 1 calc R U P A 2
C20 C 0.87263(11) 0.30331(9) 0.38538(6) 0.0300(2) Uani 1 1 d . . . . .
C21 C 0.95887(13) 0.38374(12) 0.35373(8) 0.0443(3) Uani 1 1 d . . . . .
H21A H 0.967267 0.362829 0.304404 0.067 Uiso 1 1 calc R U . . .
H21B H 1.053456 0.389190 0.385051 0.067 Uiso 1 1 calc R U . . .
H21C H 0.911229 0.450820 0.351435 0.067 Uiso 1 1 calc R U . . .
C22 C 0.86722(13) 0.33530(11) 0.46390(6) 0.0368(3) Uani 1 1 d . . . . .
H22A H 0.815578 0.282974 0.485820 0.055 Uiso 1 1 calc R U . . .
H22B H 0.818825 0.401918 0.463098 0.055 Uiso 1 1 calc R U . . .
H22C H 0.963801 0.341432 0.492891 0.055 Uiso 1 1 calc R U . . .
C23 C 0.94764(14) 0.19817(11) 0.38722(8) 0.0434(3) Uani 1 1 d . . . . .
H23A H 0.948441 0.176098 0.337141 0.065 Uiso 1 1 calc R U . . .
H23B H 0.897049 0.146942 0.410717 0.065 Uiso 1 1 calc R U . . .
H23C H 1.045156 0.204537 0.414977 0.065 Uiso 1 1 calc R U . . .
C40 C 0.44236(11) 0.07650(8) 0.41274(5) 0.02344(19) Uani 1 1 d . . . . .
C41 C 0.47970(11) 0.02766(8) 0.46850(5) 0.0242(2) Uani 1 1 d . . . . .
C70 C -0.11618(12) 0.19204(10) 0.08397(6) 0.0329(2) Uani 1 1 d . . . . .
C71 C -0.19803(16) 0.10805(14) 0.11512(8) 0.0563(4) Uani 1 1 d . . . . .
H71A H -0.291518 0.099403 0.083201 0.084 Uiso 1 1 calc R U . . .
H71B H -0.209247 0.128102 0.164173 0.084 Uiso 1 1 calc R U . . .
H71C H -0.145780 0.042821 0.117948 0.084 Uiso 1 1 calc R U . . .
C72 C -0.19906(13) 0.29349(12) 0.08209(7) 0.0406(3) Uani 1 1 d . . . . .
H72A H -0.294766 0.284115 0.052691 0.061 Uiso 1 1 calc R U . . .
H72B H -0.150504 0.347898 0.060350 0.061 Uiso 1 1 calc R U . . .
H72C H -0.204820 0.313212 0.132024 0.061 Uiso 1 1 calc R U . . .
C73 C -0.10624(15) 0.16163(12) 0.00594(7) 0.0442(3) Uani 1 1 d . . . . .
H73A H -0.201665 0.151268 -0.023543 0.066 Uiso 1 1 calc R U . . .
H73B H -0.051968 0.097493 0.007206 0.066 Uiso 1 1 calc R U . . .
H73C H -0.058731 0.216686 -0.015761 0.066 Uiso 1 1 calc R U . . .

loop_
_atom_site_aniso_label
_atom_site_aniso_U_11
_atom_site_aniso_U_22
_atom_site_aniso_U_33
_atom_site_aniso_U_23
_atom_site_aniso_U_13
_atom_site_aniso_U_12
C1 0.0276(5) 0.0286(5) 0.0240(5) 0.0056(4) 0.0051(4) -0.0024(4)
C2 0.0254(5) 0.0296(5) 0.0224(4) 0.0034(4) 0.0017(4) -0.0014(4)
C3 0.0269(5) 0.0245(5) 0.0191(4) 0.0042(3) 0.0010(4) 0.0006(4)
C3A 0.0280(5) 0.0214(4) 0.0174(4) 0.0053(3) 0.0004(3) -0.0013(4)
C4 0.0277(5) 0.0185(4) 0.0158(4) 0.0027(3) 0.0006(3) 0.0002(3)
C5 0.0278(5) 0.0193(4) 0.0180(4) 0.0038(3) 0.0002(3) -0.0023(3)
C6A 0.0258(5) 0.0261(5) 0.0200(4) 0.0070(4) 0.0008(4) -0.0005(4)
C6 0.0271(5) 0.0287(5) 0.0215(4) 0.0063(4) 0.0000(4) -0.0020(4)
C7 0.0267(5) 0.0319(5) 0.0217(4) 0.0063(4) -0.0016(4) 0.0014(4)
C8A 0.0267(5) 0.0265(5) 0.0181(4) 0.0075(4) 0.0035(3) 0.0057(4)
C8 0.0290(5) 0.0272(5) 0.0183(4) 0.0061(4) 0.0017(4) 0.0058(4)
C9 0.0317(5) 0.0238(5) 0.0182(4) 0.0070(3) 0.0057(4) 0.0053(4)
C10A 0.0295(5) 0.0262(5) 0.0218(4) 0.0068(4) 0.0037(4) -0.0022(4)
C10 0.0300(5) 0.0247(5) 0.0222(4) 0.0069(4) 0.0078(4) 0.0018(4)
C11 0.0231(7) 0.0174(7) 0.0160(7) 0.0037(6) 0.0033(5) 0.0019(6)
C12 0.0247(7) 0.0181(8) 0.0150(7) 0.0020(6) 0.0024(5) 0.0037(6)
C13 0.0332(10) 0.0228(8) 0.0200(7) 0.0001(6) 0.0023(7) 0.0079(7)
C14 0.0275(9) 0.0192(7) 0.0209(8) -0.0002(6) 0.0052(7) 0.0017(6)
C11' 0.0260(12) 0.0188(12) 0.0160(11) 0.0017(9) 0.0036(9) 0.0047(10)
C12' 0.0248(12) 0.0183(12) 0.0150(11) 0.0039(9) 0.0028(9) 0.0019(9)
C13' 0.0296(16) 0.0209(12) 0.0203(12) 0.0006(9) 0.0079(11) 0.0038(10)
C14' 0.0352(17) 0.0240(13) 0.0204(12) -0.0016(10) 0.0048(12) 0.0084(11)
C20 0.0244(5) 0.0377(6) 0.0263(5) 0.0049(4) 0.0012(4) -0.0021(4)
C21 0.0280(6) 0.0616(9) 0.0411(7) 0.0144(6) 0.0019(5) -0.0114(6)
C22 0.0327(6) 0.0465(7) 0.0281(5) -0.0009(5) -0.0010(4) -0.0076(5)
C23 0.0322(6) 0.0497(8) 0.0447(7) -0.0004(6) -0.0005(5) 0.0089(6)
C40 0.0280(5) 0.0203(4) 0.0198(4) 0.0016(3) -0.0002(3) -0.0029(4)
C41 0.0283(5) 0.0209(4) 0.0207(4) 0.0016(3) -0.0010(4) -0.0046(4)
C70 0.0289(5) 0.0404(6) 0.0247(5) 0.0087(4) -0.0055(4) -0.0024(5)
C71 0.0415(7) 0.0670(10) 0.0487(8) 0.0266(7) -0.0174(6) -0.0226(7)
C72 0.0269(6) 0.0549(8) 0.0376(6) 0.0048(6) 0.0011(5) 0.0065(5)
C73 0.0446(7) 0.0509(8) 0.0305(6) -0.0042(5) -0.0073(5) 0.0009(6)

loop_
_atom_type_symbol
_atom_type_description
_atom_type_scat_dispersion_real
_atom_type_scat_dispersion_imag
_atom_type_scat_source
C C 0.0033 0.0016 'International Tables Vol C Tables 4.2.6.8 and 6.1.1.4'
H H 0.0000 0.0000 'International Tables Vol C Tables 4.2.6.8 and 6.1.1.4'

loop_
_geom_angle_atom_site_label_1
_geom_angle_atom_site_label_2
_geom_angle_atom_site_label_3
_geom_angle
_geom_angle_site_symmetry_1
_geom_angle_site_symmetry_3
_geom_angle_publ_flag
C10A C1 C2 122.46(10) . . ?
C10A C1 H1 118.8 . . ?
C2 C1 H1 118.8 . . ?
C3 C2 C1 119.17(9) . . ?
C3 C2 C20 118.20(9) . . ?
C1 C2 C20 122.60(9) . . ?
C3A C3 C2 122.81(9) . . ?
C3A C3 H3 118.6 . . ?
C2 C3 H3 118.6 . . ?
C3 C3A C4 124.05(9) . . ?
C3 C3A C11 119.53(10) . . ?
C4 C3A C11 115.07(10) . . ?
C3 C3A C11' 116.73(13) . . ?
C4 C3A C11' 116.38(12) . . ?
C5 C4 C3A 121.15(8) . . ?
C5 C4 C40 118.94(9) . . ?
C3A C4 C40 119.91(9) . . ?
C6A C5 C4 121.85(9) . . ?
C6A C5 H5 119.1 . . ?
C4 C5 H5 119.1 . . ?
C5 C6A C6 123.11(9) . . ?
C5 C6A C12 117.12(10) . . ?
C6 C6A C12 118.05(10) . . ?
C5 C6A C12' 115.16(12) . . ?
C6 C6A C12' 119.47(12) . . ?
C6A C6 C7 122.46(10) . . ?
C6A C6 H6 118.8 . . ?
C7 C6 H6 118.8 . . ?
C6 C7 C8 119.08(9) . . ?
C6 C7 C70 121.83(10) . . ?
C8 C7 C70 119.07(9) . . ?
C8 C8A C9 124.43(9) . . ?
C8 C8A C12 117.32(10) . . ?
C9 C8A C12 116.75(10) . . ?
C8 C8A C12' 119.76(12) . . ?
C9 C8A C12' 113.38(12) . . ?
C8A C8 C7 122.91(9) . . ?
C8A C8 H8 118.5 . . ?
C7 C8 H8 118.5 . . ?
C10 C9 C8A 121.86(9) . . ?
C10 C9 H9 119.1 . . ?
C8A C9 H9 119.1 . . ?
C1 C10A C10 124.15(10) . . ?
C1 C10A C11' 117.12(12) . . ?
C10 C10A C11' 115.76(12) . . ?
C1 C10A C11 119.12(9) . . ?
C10 C10A C11 115.45(10) . . ?
C9 C10 C10A 122.02(9) . . ?
C9 C10 H10 119.0 . . ?
C10A C10 H10 119.0 . . ?
C12 C11 C3A 108.76(12) . . ?
C12 C11 C10A 108.87(12) . . ?
C3A C11 C10A 110.34(11) . . ?
C12 C11 C14 111.84(15) . . ?
C3A C11 C14 108.23(12) . . ?
C10A C11 C14 108.81(12) . . ?
C6A C12 C8A 112.80(12) . . ?
C6A C12 C11 107.97(13) . . ?
C8A C12 C11 107.93(13) . . ?
C6A C12 C13 108.49(13) . . ?
C8A C12 C13 108.01(12) . . ?
C11 C12 C13 111.69(15) . . ?
C12 C13 H13A 109.5 . . ?
C12 C13 H13B 109.5 . . ?
H13A C13 H13B 109.5 . . ?
C12 C13 H13C 109.5 . . ?
H13A C13 H13C 109.5 . . ?
H13B C13 H13C 109.5 . . ?
C11 C14 H14A 109.5 . . ?
C11 C14 H14B 109.5 . . ?
H14A C14 H14B 109.5 . . ?
C11 C14 H14C 109.5 . . ?
H14A C14 H14C 109.5 . . ?
H14B C14 H14C 109.5 . . ?
C10A C11' C12' 105.89(19) . . ?
C10A C11' C3A 111.77(17) . . ?
C12' C11' C3A 106.7(2) . . ?
C10A C11' C14' 111.3(2) . . ?
C12' C11' C14' 111.8(2) . . ?
C3A C11' C14' 109.30(19) . . ?
C11' C12' C8A 108.8(2) . . ?
C11' C12' C13' 111.7(3) . . ?
C8A C12' C13' 110.19(19) . . ?
C11' C12' C6A 107.7(2) . . ?
C8A C12' C6A 108.12(17) . . ?
C13' C12' C6A 110.2(2) . . ?
C12' C13' H13D 109.5 . . ?
C12' C13' H13E 109.5 . . ?
H13D C13' H13E 109.5 . . ?
C12' C13' H13F 109.5 . . ?
H13D C13' H13F 109.5 . . ?
H13E C13' H13F 109.5 . . ?
C11' C14' H14D 109.5 . . ?
C11' C14' H14E 109.5 . . ?
H14D C14' H14E 109.5 . . ?
C11' C14' H14F 109.5 . . ?
H14D C14' H14F 109.5 . . ?
H14E C14' H14F 109.5 . . ?
C21 C20 C2 112.15(9) . . ?
C21 C20 C22 108.35(10) . . ?
C2 C20 C22 109.88(9) . . ?
C21 C20 C23 108.70(11) . . ?
C2 C20 C23 108.68(10) . . ?
C22 C20 C23 109.04(10) . . ?
C20 C21 H21A 109.5 . . ?
C20 C21 H21B 109.5 . . ?
H21A C21 H21B 109.5 . . ?
C20 C21 H21C 109.5 . . ?
H21A C21 H21C 109.5 . . ?
H21B C21 H21C 109.5 . . ?
C20 C22 H22A 109.5 . . ?
C20 C22 H22B 109.5 . . ?
H22A C22 H22B 109.5 . . ?
C20 C22 H22C 109.5 . . ?
H22A C22 H22C 109.5 . . ?
H22B C22 H22C 109.5 . . ?
C20 C23 H23A 109.5 . . ?
C20 C23 H23B 109.5 . . ?
H23A C23 H23B 109.5 . . ?
C20 C23 H23C 109.5 . . ?
H23A C23 H23C 109.5 . . ?
H23B C23 H23C 109.5 . . ?
C41 C40 C4 179.72(12) . . ?
C40 C41 C41 179.35(15) . 3_656 ?
C71 C70 C7 112.22(9) . . ?
C71 C70 C73 108.56(12) . . ?
C7 C70 C73 109.64(10) . . ?
C71 C70 C72 108.05(12) . . ?
C7 C70 C72 108.86(10) . . ?
C73 C70 C72 109.46(10) . . ?
C70 C71 H71A 109.5 . . ?
C70 C71 H71B 109.5 . . ?
H71A C71 H71B 109.5 . . ?
C70 C71 H71C 109.5 . . ?
H71A C71 H71C 109.5 . . ?
H71B C71 H71C 109.5 . . ?
C70 C72 H72A 109.5 . . ?
C70 C72 H72B 109.5 . . ?
H72A C72 H72B 109.5 . . ?
C70 C72 H72C 109.5 . . ?
H72A C72 H72C 109.5 . . ?
H72B C72 H72C 109.5 . . ?
C70 C73 H73A 109.5 . . ?
C70 C73 H73B 109.5 . . ?
H73A C73 H73B 109.5 . . ?
C70 C73 H73C 109.5 . . ?
H73A C73 H73C 109.5 . . ?
H73B C73 H73C 109.5 . . ?

loop_
_geom_bond_atom_site_label_1
_geom_bond_atom_site_label_2
_geom_bond_distance
_geom_bond_site_symmetry_2
_geom_bond_publ_flag
C1 C10A 1.3918(14) . ?
C1 C2 1.4067(14) . ?
C1 H1 0.9500 . ?
C2 C3 1.4054(14) . ?
C2 C20 1.5324(15) . ?
C3 C3A 1.3841(14) . ?
C3 H3 0.9500 . ?
C3A C4 1.4130(14) . ?
C3A C11 1.5364(17) . ?
C3A C11' 1.538(3) . ?
C4 C5 1.4107(13) . ?
C4 C40 1.4204(13) . ?
C5 C6A 1.3854(13) . ?
C5 H5 0.9500 . ?
C6A C6 1.3954(14) . ?
C6A C12 1.5085(19) . ?
C6A C12' 1.578(3) . ?
C6 C7 1.3961(14) . ?
C6 H6 0.9500 . ?
C7 C8 1.4127(15) . ?
C7 C70 1.5304(15) . ?
C8A C8 1.3861(14) . ?
C8A C9 1.4037(14) . ?
C8A C12 1.5280(17) . ?
C8A C12' 1.546(3) . ?
C8 H8 0.9500 . ?
C9 C10 1.3924(15) . ?
C9 H9 0.9500 . ?
C10A C10 1.4015(13) . ?
C10A C11' 1.521(3) . ?
C10A C11 1.5490(18) . ?
C10 H10 0.9500 . ?
C11 C12 1.532(2) . ?
C11 C14 1.562(3) . ?
C12 C13 1.558(3) . ?
C13 H13A 0.9800 . ?
C13 H13B 0.9800 . ?
C13 H13C 0.9800 . ?
C14 H14A 0.9800 . ?
C14 H14B 0.9800 . ?
C14 H14C 0.9800 . ?
C11' C12' 1.523(4) . ?
C11' C14' 1.563(4) . ?
C12' C13' 1.560(4) . ?
C13' H13D 0.9800 . ?
C13' H13E 0.9800 . ?
C13' H13F 0.9800 . ?
C14' H14D 0.9800 . ?
C14' H14E 0.9800 . ?
C14' H14F 0.9800 . ?
C20 C21 1.5272(17) . ?
C20 C22 1.5359(16) . ?
C20 C23 1.5397(18) . ?
C21 H21A 0.9800 . ?
C21 H21B 0.9800 . ?
C21 H21C 0.9800 . ?
C22 H22A 0.9800 . ?
C22 H22B 0.9800 . ?
C22 H22C 0.9800 . ?
C23 H23A 0.9800 . ?
C23 H23B 0.9800 . ?
C23 H23C 0.9800 . ?
C40 C41 1.2084(13) . ?
C41 C41 1.3646(19) 3_656 ?
C70 C71 1.5288(18) . ?
C70 C73 1.5323(17) . ?
C70 C72 1.5354(19) . ?
C71 H71A 0.9800 . ?
C71 H71B 0.9800 . ?
C71 H71C 0.9800 . ?
C72 H72A 0.9800 . ?
C72 H72B 0.9800 . ?
C72 H72C 0.9800 . ?
C73 H73A 0.9800 . ?
C73 H73B 0.9800 . ?
C73 H73C 0.9800 . ?

loop_
_geom_torsion_atom_site_label_1
_geom_torsion_atom_site_label_2
_geom_torsion_atom_site_label_3
_geom_torsion_atom_site_label_4
_geom_torsion
_geom_torsion_site_symmetry_1
_geom_torsion_site_symmetry_2
_geom_torsion_site_symmetry_3
_geom_torsion_site_symmetry_4
_geom_torsion_publ_flag
C10A C1 C2 C3 0.15(17) . . . . ?
C10A C1 C2 C20 178.10(11) . . . . ?
C1 C2 C3 C3A -0.46(16) . . . . ?
C20 C2 C3 C3A -178.51(10) . . . . ?
C2 C3 C3A C4 178.88(10) . . . . ?
C2 C3 C3A C11 -15.07(17) . . . . ?
C2 C3 C3A C11' 18.69(19) . . . . ?
C3 C3A C4 C5 -179.06(10) . . . . ?
C11 C3A C4 C5 14.33(15) . . . . ?
C11' C3A C4 C5 -18.80(18) . . . . ?
C3 C3A C4 C40 0.99(16) . . . . ?
C11 C3A C4 C40 -165.63(11) . . . . ?
C11' C3A C4 C40 161.24(15) . . . . ?
C3A C4 C5 C6A 2.82(16) . . . . ?
C40 C4 C5 C6A -177.23(10) . . . . ?
C4 C5 C6A C6 178.82(10) . . . . ?
C4 C5 C6A C12 14.03(16) . . . . ?
C4 C5 C6A C12' -18.39(19) . . . . ?
C5 C6A C6 C7 179.61(11) . . . . ?
C12 C6A C6 C7 -15.73(18) . . . . ?
C12' C6A C6 C7 17.5(2) . . . . ?
C6A C6 C7 C8 -1.06(17) . . . . ?
C6A C6 C7 C70 -179.13(11) . . . . ?
C9 C8A C8 C7 -179.65(10) . . . . ?
C12 C8A C8 C7 14.81(17) . . . . ?
C12' C8A C8 C7 -18.6(2) . . . . ?
C6 C7 C8 C8A 1.39(17) . . . . ?
C70 C7 C8 C8A 179.51(10) . . . . ?
C8 C8A C9 C10 179.88(10) . . . . ?
C12 C8A C9 C10 -14.51(16) . . . . ?
C12' C8A C9 C10 17.73(18) . . . . ?
C2 C1 C10A C10 -178.03(11) . . . . ?
C2 C1 C10A C11' -18.4(2) . . . . ?
C2 C1 C10A C11 15.48(18) . . . . ?
C8A C9 C10 C10A -1.76(16) . . . . ?
C1 C10A C10 C9 178.40(10) . . . . ?
C11' C10A C10 C9 18.49(19) . . . . ?
C11 C10A C10 C9 -14.66(16) . . . . ?
C3 C3A C11 C12 147.00(12) . . . . ?
C4 C3A C11 C12 -45.74(17) . . . . ?
C3 C3A C11 C10A 27.64(17) . . . . ?
C4 C3A C11 C10A -165.09(10) . . . . ?
C3 C3A C11 C14 -91.30(15) . . . . ?
C4 C3A C11 C14 75.96(14) . . . . ?
C1 C10A C11 C12 -147.11(12) . . . . ?
C10 C10A C11 C12 45.25(17) . . . . ?
C1 C10A C11 C3A -27.82(17) . . . . ?
C10 C10A C11 C3A 164.54(11) . . . . ?
C1 C10A C11 C14 90.77(15) . . . . ?
C10 C10A C11 C14 -76.86(14) . . . . ?
C5 C6A C12 C8A -164.52(11) . . . . ?
C6 C6A C12 C8A 29.90(18) . . . . ?
C5 C6A C12 C11 -45.35(17) . . . . ?
C6 C6A C12 C11 149.07(12) . . . . ?
C5 C6A C12 C13 75.85(15) . . . . ?
C6 C6A C12 C13 -89.73(14) . . . . ?
C8 C8A C12 C6A -29.37(18) . . . . ?
C9 C8A C12 C6A 163.97(11) . . . . ?
C8 C8A C12 C11 -148.56(12) . . . . ?
C9 C8A C12 C11 44.77(17) . . . . ?
C8 C8A C12 C13 90.53(14) . . . . ?
C9 C8A C12 C13 -76.13(15) . . . . ?
C3A C11 C12 C6A 59.42(17) . . . . ?
C10A C11 C12 C6A 179.68(11) . . . . ?
C14 C11 C12 C6A -60.05(16) . . . . ?
C3A C11 C12 C8A -178.36(11) . . . . ?
C10A C11 C12 C8A -58.10(17) . . . . ?
C14 C11 C12 C8A 62.17(16) . . . . ?
C3A C11 C12 C13 -59.78(16) . . . . ?
C10A C11 C12 C13 60.49(16) . . . . ?
C14 C11 C12 C13 -179.25(13) . . . . ?
C1 C10A C11' C12' 149.90(16) . . . . ?
C10 C10A C11' C12' -48.7(2) . . . . ?
C1 C10A C11' C3A 34.1(2) . . . . ?
C10 C10A C11' C3A -164.53(14) . . . . ?
C1 C10A C11' C14' -88.4(2) . . . . ?
C10 C10A C11' C14' 72.9(2) . . . . ?
C3 C3A C11' C10A -34.3(2) . . . . ?
C4 C3A C11' C10A 164.01(14) . . . . ?
C3 C3A C11' C12' -149.58(17) . . . . ?
C4 C3A C11' C12' 48.7(2) . . . . ?
C3 C3A C11' C14' 89.4(2) . . . . ?
C4 C3A C11' C14' -72.3(2) . . . . ?
C10A C11' C12' C8A 62.9(3) . . . . ?
C3A C11' C12' C8A -177.90(16) . . . . ?
C14' C11' C12' C8A -58.5(3) . . . . ?
C10A C11' C12' C13' -59.0(2) . . . . ?
C3A C11' C12' C13' 60.2(2) . . . . ?
C14' C11' C12' C13' 179.7(2) . . . . ?
C10A C11' C12' C6A 179.88(15) . . . . ?
C3A C11' C12' C6A -60.9(2) . . . . ?
C14' C11' C12' C6A 58.5(2) . . . . ?
C8 C8A C12' C11' 147.57(17) . . . . ?
C9 C8A C12' C11' -49.4(2) . . . . ?
C8 C8A C12' C13' -89.6(2) . . . . ?
C9 C8A C12' C13' 73.4(2) . . . . ?
C8 C8A C12' C6A 30.8(2) . . . . ?
C9 C8A C12' C6A -166.09(13) . . . . ?
C5 C6A C12' C11' 48.7(2) . . . . ?
C6 C6A C12' C11' -147.88(17) . . . . ?
C5 C6A C12' C8A 166.09(13) . . . . ?
C6 C6A C12' C8A -30.5(2) . . . . ?
C5 C6A C12' C13' -73.4(2) . . . . ?
C6 C6A C12' C13' 90.0(2) . . . . ?
C3 C2 C20 C21 -178.70(11) . . . . ?
C1 C2 C20 C21 3.33(16) . . . . ?
C3 C2 C20 C22 -58.13(14) . . . . ?
C1 C2 C20 C22 123.90(12) . . . . ?
C3 C2 C20 C23 61.10(13) . . . . ?
C1 C2 C20 C23 -116.87(12) . . . . ?
C6 C7 C70 C71 -5.01(17) . . . . ?
C8 C7 C70 C71 176.92(12) . . . . ?
C6 C7 C70 C73 -125.74(12) . . . . ?
C8 C7 C70 C73 56.19(14) . . . . ?
C6 C7 C70 C72 114.54(12) . . . . ?
C8 C7 C70 C72 -63.53(14) . . . . ?
